data_4032968
loop_
_publ_author_name
'Liu, Li'
'Bai, Shu-Hua'
'Li, Yang'
'Wang, Li-Xun'
'Hu, Yang'
'Sung, Hui-Ling'
'Li, Jian'

_publ_section_title
;
 Synthesis of 2,3-Diarylisoindolin-1-one by Copper-Catalyzed Cascade
 Annulation of 2-Formylbenzonitriles, Arenes, and Diaryliodonium Salts.
;
_journal_issue 20
_journal_name_full 'The Journal of organic chemistry'
_journal_page_first 11084
_journal_page_last 11090
_journal_paper_doi 10.1021/acs.joc.7b02035
_journal_volume 82
_journal_year 2017
_chemical_formula_sum 'C23 H20 F N O'
_chemical_formula_weight 345.40
_space_group_crystal_system monoclinic
_space_group_IT_number 14
_space_group_name_Hall '-P 2ybc'
_space_group_name_H-M_alt 'P 1 21/c 1'
_symmetry_space_group_name_Hall '-P 2ybc'
_symmetry_space_group_name_H-M 'P 1 21/c 1'
_atom_sites_solution_hydrogens geom
_audit_creation_method SHELXL-2014/6
_cell_angle_alpha 90
_cell_angle_beta 104.868(6)
_cell_angle_gamma 90
_cell_formula_units_Z 4
_cell_length_a 9.150(3)
_cell_length_b 13.424(4)
_cell_length_c 15.319(4)
_cell_measurement_reflns_used 4999
_cell_measurement_temperature 296(2)
_cell_measurement_theta_max 29.56
_cell_measurement_theta_min 2.75
_cell_volume 1818.6(9)
_computing_cell_refinement 'Bruker SAINT'
_computing_data_collection 'Bruker APEX2'
_computing_data_reduction 'Bruker SAINT'
_computing_molecular_graphics 'Bruker SHELXTL'
_computing_publication_material 'Bruker SHELXTL'
_computing_structure_refinement 'SHELXL-2014/6 (Sheldrick, 2014)'
_computing_structure_solution 'SHELXS-97 (Sheldrick, 2008)'
_diffrn_ambient_temperature 296(2)
_diffrn_measured_fraction_theta_full 0.998
_diffrn_measured_fraction_theta_max 0.998
_diffrn_measurement_device_type 'Bruker APEX-II CCD'
_diffrn_measurement_method '\f and \w scans'
_diffrn_radiation_type MoK\a
_diffrn_radiation_wavelength 0.71073
_diffrn_reflns_av_R_equivalents 0.0380
_diffrn_reflns_av_unetI/netI 0.0387
_diffrn_reflns_Laue_measured_fraction_full 0.998
_diffrn_reflns_Laue_measured_fraction_max 0.998
_diffrn_reflns_limit_h_max 11
_diffrn_reflns_limit_h_min -10
_diffrn_reflns_limit_k_max 15
_diffrn_reflns_limit_k_min -16
_diffrn_reflns_limit_l_max 17
_diffrn_reflns_limit_l_min -18
_diffrn_reflns_number 10149
_diffrn_reflns_point_group_measured_fraction_full 0.998
_diffrn_reflns_point_group_measured_fraction_max 0.998
_diffrn_reflns_theta_full 25.242
_diffrn_reflns_theta_max 25.500
_diffrn_reflns_theta_min 2.048
_exptl_absorpt_coefficient_mu 0.084
_exptl_absorpt_correction_T_max 0.9898
_exptl_absorpt_correction_T_min 0.9872
_exptl_absorpt_correction_type multi-scan
_exptl_absorpt_process_details SADABS
_exptl_crystal_colour colorless
_exptl_crystal_density_diffrn 1.261
_exptl_crystal_description block
_exptl_crystal_F_000 728
_exptl_crystal_size_max 0.300
_exptl_crystal_size_mid 0.280
_exptl_crystal_size_min 0.280
_refine_diff_density_max 0.202
_refine_diff_density_min -0.289
_refine_diff_density_rms 0.066
_refine_ls_extinction_method none
_refine_ls_goodness_of_fit_ref 1.029
_refine_ls_hydrogen_treatment constr
_refine_ls_matrix_type full
_refine_ls_number_parameters 238
_refine_ls_number_reflns 3377
_refine_ls_number_restraints 0
_refine_ls_restrained_S_all 1.029
_refine_ls_R_factor_all 0.0632
_refine_ls_R_factor_gt 0.0494
_refine_ls_shift/su_max 0.000
_refine_ls_shift/su_mean 0.000
_refine_ls_structure_factor_coef Fsqd
_refine_ls_weighting_details 'w=1/[\s^2^(Fo^2^)+(0.1100P)^2^+0.2000P] where P=(Fo^2^+2Fc^2^)/3'
_refine_ls_weighting_scheme calc
_refine_ls_wR_factor_gt 0.1443
_refine_ls_wR_factor_ref 0.1626
_reflns_Friedel_coverage 0.000
_reflns_number_gt 2710
_reflns_number_total 3377
_reflns_threshold_expression 'I > 2\s(I)'
_cod_data_source_file jo7b02035_si_002.cif
_cod_data_source_block 161207A_4b
_cod_depositor_comments 'Adding full bibliography for 4032968--4032972.cif.'
_cod_database_code 4032968
_shelx_space_group_comment
; 
The symmetry employed for this shelxl refinement is uniquely defined 
by the following loop, which should always be used as a source of 
symmetry information in preference to the above space-group names. 
They are only intended as comments. 
;
_shelx_estimated_absorpt_t_min 0.975
_shelx_estimated_absorpt_t_max 0.977
_shelxl_version_number 2014/6

loop_
_space_group_symop_operation_xyz
'x, y, z'
'-x, y+1/2, -z+1/2'
'-x, -y, -z'
'x, -y-1/2, z-1/2'

loop_
_atom_site_label
_atom_site_type_symbol
_atom_site_fract_x
_atom_site_fract_y
_atom_site_fract_z
_atom_site_U_iso_or_equiv
_atom_site_adp_type
_atom_site_occupancy
_atom_site_site_symmetry_order
_atom_site_calc_flag
_atom_site_refinement_flags_posn
_atom_site_refinement_flags_adp
C1 C 0.80117(17) 0.42377(12) 1.06131(11) 0.0433(4) Uani 1 1 d . .
C2 C 0.7043(2) 0.50602(13) 1.04706(13) 0.0556(5) Uani 1 1 d . .
H2 H 0.6678 0.5332 0.9897 0.067 Uiso 1 1 calc R U
C3 C 0.6645(2) 0.54574(15) 1.12119(15) 0.0675(6) Uani 1 1 d . .
H3 H 0.6020 0.6014 1.1133 0.081 Uiso 1 1 calc R U
C4 C 0.7152(2) 0.50487(17) 1.20692(15) 0.0662(6) Uani 1 1 d . .
H4 H 0.6847 0.5326 1.2550 0.079 Uiso 1 1 calc R U
C5 C 0.8106(2) 0.42328(15) 1.22139(12) 0.0573(5) Uani 1 1 d . .
H5 H 0.8455 0.3956 1.2786 0.069 Uiso 1 1 calc R U
C6 C 0.85265(18) 0.38393(12) 1.14702(11) 0.0452(4) Uani 1 1 d . .
C7 C 0.95333(18) 0.29839(13) 1.14341(11) 0.0460(4) Uani 1 1 d . .
C8 C 0.86598(17) 0.36694(11) 0.99448(10) 0.0393(4) Uani 1 1 d . .
H8 H 0.9345 0.4113 0.9731 0.047 Uiso 1 1 calc R U
C9 C 0.74908(16) 0.32597(11) 0.91204(10) 0.0352(3) Uani 1 1 d . .
C10 C 0.65390(17) 0.24555(11) 0.92016(10) 0.0384(4) Uani 1 1 d . .
C11 C 0.55137(17) 0.21059(12) 0.84238(11) 0.0438(4) Uani 1 1 d . .
H11 H 0.4908 0.1563 0.8473 0.053 Uiso 1 1 calc R U
C12 C 0.53586(18) 0.25350(13) 0.75778(11) 0.0461(4) Uani 1 1 d . .
C13 C 0.62759(18) 0.33431(13) 0.75232(10) 0.0468(4) Uani 1 1 d . .
H13 H 0.6173 0.3651 0.6967 0.056 Uiso 1 1 calc R U
C14 C 0.73478(17) 0.37110(12) 0.82730(10) 0.0410(4) Uani 1 1 d . .
C15 C 0.8312(2) 0.45817(15) 0.81303(12) 0.0605(5) Uani 1 1 d . .
H15A H 0.9332 0.4360 0.8194 0.091 Uiso 1 1 calc R U
H15B H 0.8301 0.5088 0.8571 0.091 Uiso 1 1 calc R U
H15C H 0.7916 0.4849 0.7535 0.091 Uiso 1 1 calc R U
C16 C 0.4230(2) 0.21196(19) 0.67594(14) 0.0700(6) Uani 1 1 d . .
H16A H 0.4143 0.2564 0.6258 0.105 Uiso 1 1 calc R U
H16B H 0.3262 0.2052 0.6889 0.105 Uiso 1 1 calc R U
H16C H 0.4567 0.1479 0.6612 0.105 Uiso 1 1 calc R U
C17 C 0.6529(2) 0.19715(14) 1.00902(12) 0.0541(5) Uani 1 1 d . .
H17A H 0.5678 0.1530 1.0004 0.081 Uiso 1 1 calc R U
H17B H 0.6456 0.2476 1.0521 0.081 Uiso 1 1 calc R U
H17C H 0.7446 0.1600 1.0311 0.081 Uiso 1 1 calc R U
C18 C 1.04735(17) 0.22043(12) 1.01934(10) 0.0397(4) Uani 1 1 d . .
C19 C 1.0951(2) 0.13126(13) 1.06464(11) 0.0502(4) Uani 1 1 d . .
H19 H 1.0662 0.1155 1.1169 0.060 Uiso 1 1 calc R U
C20 C 1.1859(2) 0.06631(13) 1.03138(12) 0.0573(5) Uani 1 1 d . .
H20 H 1.2195 0.0073 1.0617 0.069 Uiso 1 1 calc R U
C21 C 1.22584(19) 0.09005(13) 0.95285(11) 0.0492(4) Uani 1 1 d . .
C22 C 1.1762(2) 0.17509(14) 0.90533(12) 0.0539(5) Uani 1 1 d . .
H22 H 1.2017 0.1888 0.8516 0.065 Uiso 1 1 calc R U
C23 C 1.08691(19) 0.24034(14) 0.93927(12) 0.0504(4) Uani 1 1 d . .
H23 H 1.0527 0.2986 0.9078 0.060 Uiso 1 1 calc R U
F1 F 1.31719(14) 0.02735(9) 0.92029(8) 0.0715(4) Uani 1 1 d . .
N1 N 0.95819(14) 0.28987(10) 1.05358(8) 0.0411(3) Uani 1 1 d . .
O1 O 1.02030(17) 0.24600(11) 1.20571(8) 0.0649(4) Uani 1 1 d . .

loop_
_atom_site_aniso_label
_atom_site_aniso_U_11
_atom_site_aniso_U_22
_atom_site_aniso_U_33
_atom_site_aniso_U_23
_atom_site_aniso_U_13
_atom_site_aniso_U_12
C1 0.0430(8) 0.0401(8) 0.0430(9) -0.0073(6) 0.0038(6) -0.0051(7)
C2 0.0579(10) 0.0446(9) 0.0578(11) -0.0048(8) 0.0030(8) 0.0031(8)
C3 0.0644(12) 0.0548(11) 0.0781(14) -0.0196(10) 0.0089(10) 0.0094(9)
C4 0.0621(11) 0.0740(13) 0.0611(12) -0.0271(10) 0.0134(9) 0.0031(10)
C5 0.0557(10) 0.0682(12) 0.0461(10) -0.0140(8) 0.0098(8) -0.0025(9)
C6 0.0432(8) 0.0489(9) 0.0408(9) -0.0088(7) 0.0057(6) -0.0049(7)
C7 0.0466(9) 0.0550(10) 0.0328(8) -0.0029(7) 0.0035(6) -0.0009(7)
C8 0.0406(8) 0.0383(8) 0.0362(8) 0.0031(6) 0.0051(6) -0.0021(6)
C9 0.0358(7) 0.0355(7) 0.0332(7) 0.0003(6) 0.0069(6) 0.0025(6)
C10 0.0398(8) 0.0363(8) 0.0396(8) -0.0003(6) 0.0109(6) 0.0010(6)
C11 0.0393(8) 0.0441(9) 0.0482(9) -0.0058(7) 0.0117(7) -0.0055(7)
C12 0.0392(8) 0.0557(10) 0.0406(9) -0.0078(7) 0.0051(7) 0.0022(7)
C13 0.0480(9) 0.0570(10) 0.0332(8) 0.0046(7) 0.0064(7) 0.0045(8)
C14 0.0431(8) 0.0413(8) 0.0377(8) 0.0037(6) 0.0087(6) 0.0007(6)
C15 0.0696(12) 0.0583(11) 0.0494(10) 0.0163(8) 0.0075(9) -0.0118(9)
C16 0.0566(11) 0.0915(15) 0.0517(11) -0.0120(10) -0.0046(9) -0.0106(11)
C17 0.0626(11) 0.0514(10) 0.0490(10) 0.0055(8) 0.0156(8) -0.0158(8)
C18 0.0361(7) 0.0448(8) 0.0343(8) -0.0020(6) 0.0018(6) -0.0016(6)
C19 0.0656(11) 0.0469(9) 0.0392(9) 0.0028(7) 0.0154(7) 0.0013(8)
C20 0.0780(12) 0.0407(9) 0.0527(10) 0.0028(8) 0.0158(9) 0.0073(8)
C21 0.0541(9) 0.0477(9) 0.0455(9) -0.0068(7) 0.0121(7) 0.0033(8)
C22 0.0537(10) 0.0669(11) 0.0434(9) 0.0086(8) 0.0168(8) 0.0090(8)
C23 0.0495(10) 0.0569(10) 0.0452(9) 0.0128(8) 0.0129(7) 0.0114(8)
F1 0.0910(9) 0.0589(7) 0.0725(8) -0.0013(5) 0.0351(6) 0.0189(6)
N1 0.0417(7) 0.0470(7) 0.0317(7) 0.0008(5) 0.0040(5) 0.0039(6)
O1 0.0791(9) 0.0783(9) 0.0317(7) 0.0036(6) 0.0041(6) 0.0222(7)

loop_
_atom_type_symbol
_atom_type_description
_atom_type_scat_dispersion_real
_atom_type_scat_dispersion_imag
_atom_type_scat_source
C C 0.0033 0.0016 'International Tables Vol C Tables 4.2.6.8 and 6.1.1.4'
H H 0.0000 0.0000 'International Tables Vol C Tables 4.2.6.8 and 6.1.1.4'
N N 0.0061 0.0033 'International Tables Vol C Tables 4.2.6.8 and 6.1.1.4'
O O 0.0106 0.0060 'International Tables Vol C Tables 4.2.6.8 and 6.1.1.4'
F F 0.0171 0.0103 'International Tables Vol C Tables 4.2.6.8 and 6.1.1.4'

loop_
_geom_angle_atom_site_label_1
_geom_angle_atom_site_label_2
_geom_angle_atom_site_label_3
_geom_angle
C6 C1 C2 120.09(16)
C6 C1 C8 110.48(14)
C2 C1 C8 129.43(15)
C3 C2 C1 117.75(18)
C3 C2 H2 121.1
C1 C2 H2 121.1
C2 C3 C4 121.94(19)
C2 C3 H3 119.0
C4 C3 H3 119.0
C5 C4 C3 120.57(18)
C5 C4 H4 119.7
C3 C4 H4 119.7
C4 C5 C6 117.63(18)
C4 C5 H5 121.2
C6 C5 H5 121.2
C1 C6 C5 122.00(16)
C1 C6 C7 109.12(14)
C5 C6 C7 128.87(16)
O1 C7 N1 126.16(16)
O1 C7 C6 127.68(15)
N1 C7 C6 106.15(13)
N1 C8 C1 101.44(12)
N1 C8 C9 114.78(12)
C1 C8 C9 115.23(12)
N1 C8 H8 108.3
C1 C8 H8 108.3
C9 C8 H8 108.3
C14 C9 C10 119.77(13)
C14 C9 C8 119.05(13)
C10 C9 C8 121.17(13)
C11 C10 C9 118.46(14)
C11 C10 C17 117.82(14)
C9 C10 C17 123.69(14)
C12 C11 C10 122.79(15)
C12 C11 H11 118.6
C10 C11 H11 118.6
C13 C12 C11 117.46(15)
C13 C12 C16 122.25(17)
C11 C12 C16 120.29(17)
C12 C13 C14 122.38(15)
C12 C13 H13 118.8
C14 C13 H13 118.8
C13 C14 C9 119.08(15)
C13 C14 C15 117.85(14)
C9 C14 C15 123.07(14)
C14 C15 H15A 109.5
C14 C15 H15B 109.5
H15A C15 H15B 109.5
C14 C15 H15C 109.5
H15A C15 H15C 109.5
H15B C15 H15C 109.5
C12 C16 H16A 109.5
C12 C16 H16B 109.5
H16A C16 H16B 109.5
C12 C16 H16C 109.5
H16A C16 H16C 109.5
H16B C16 H16C 109.5
C10 C17 H17A 109.5
C10 C17 H17B 109.5
H17A C17 H17B 109.5
C10 C17 H17C 109.5
H17A C17 H17C 109.5
H17B C17 H17C 109.5
C23 C18 C19 118.94(16)
C23 C18 N1 120.15(14)
C19 C18 N1 120.91(15)
C20 C19 C18 119.78(16)
C20 C19 H19 120.1
C18 C19 H19 120.1
C21 C20 C19 119.46(16)
C21 C20 H20 120.3
C19 C20 H20 120.3
C22 C21 F1 118.06(16)
C22 C21 C20 122.02(16)
F1 C21 C20 119.93(16)
C21 C22 C23 118.35(16)
C21 C22 H22 120.8
C23 C22 H22 120.8
C22 C23 C18 121.39(16)
C22 C23 H23 119.3
C18 C23 H23 119.3
C7 N1 C18 125.73(13)
C7 N1 C8 112.80(13)
C18 N1 C8 121.35(13)

loop_
_geom_bond_atom_site_label_1
_geom_bond_atom_site_label_2
_geom_bond_distance
C1 C6 1.384(2)
C1 C2 1.397(2)
C1 C8 1.514(2)
C2 C3 1.385(3)
C2 H2 0.9300
C3 C4 1.389(3)
C3 H3 0.9300
C4 C5 1.382(3)
C4 H4 0.9300
C5 C6 1.396(2)
C5 H5 0.9300
C6 C7 1.482(2)
C7 O1 1.217(2)
C7 N1 1.393(2)
C8 N1 1.4866(19)
C8 C9 1.532(2)
C8 H8 0.9800
C9 C14 1.408(2)
C9 C10 1.412(2)
C10 C11 1.395(2)
C10 C17 1.511(2)
C11 C12 1.392(2)
C11 H11 0.9300
C12 C13 1.387(2)
C12 C16 1.512(2)
C13 C14 1.395(2)
C13 H13 0.9300
C14 C15 1.514(2)
C15 H15A 0.9600
C15 H15B 0.9600
C15 H15C 0.9600
C16 H16A 0.9600
C16 H16B 0.9600
C16 H16C 0.9600
C17 H17A 0.9600
C17 H17B 0.9600
C17 H17C 0.9600
C18 C23 1.391(2)
C18 C19 1.396(2)
C18 N1 1.425(2)
C19 C20 1.388(2)
C19 H19 0.9300
C20 C21 1.382(3)
C20 H20 0.9300
C21 C22 1.367(3)
C21 F1 1.367(2)
C22 C23 1.387(2)
C22 H22 0.9300
C23 H23 0.9300

loop_
_geom_torsion_atom_site_label_1
_geom_torsion_atom_site_label_2
_geom_torsion_atom_site_label_3
_geom_torsion_atom_site_label_4
_geom_torsion
C6 C1 C2 C3 0.8(3)
C8 C1 C2 C3 -178.44(16)
C1 C2 C3 C4 -1.5(3)
C2 C3 C4 C5 1.2(3)
C3 C4 C5 C6 -0.3(3)
C2 C1 C6 C5 0.2(2)
C8 C1 C6 C5 179.49(15)
C2 C1 C6 C7 -179.71(14)
C8 C1 C6 C7 -0.37(18)
C4 C5 C6 C1 -0.4(3)
C4 C5 C6 C7 179.44(17)
C1 C6 C7 O1 179.19(18)
C5 C6 C7 O1 -0.7(3)
C1 C6 C7 N1 -0.14(18)
C5 C6 C7 N1 -179.99(16)
C6 C1 C8 N1 0.69(16)
C2 C1 C8 N1 179.95(16)
C6 C1 C8 C9 125.32(15)
C2 C1 C8 C9 -55.4(2)
N1 C8 C9 C14 -135.02(15)
C1 C8 C9 C14 107.64(16)
N1 C8 C9 C10 46.36(19)
C1 C8 C9 C10 -70.97(18)
C14 C9 C10 C11 2.4(2)
C8 C9 C10 C11 -179.01(14)
C14 C9 C10 C17 -175.46(15)
C8 C9 C10 C17 3.1(2)
C9 C10 C11 C12 -2.0(2)
C17 C10 C11 C12 175.98(15)
C10 C11 C12 C13 0.1(2)
C10 C11 C12 C16 179.80(16)
C11 C12 C13 C14 1.5(2)
C16 C12 C13 C14 -178.20(17)
C12 C13 C14 C9 -1.1(2)
C12 C13 C14 C15 178.60(16)
C10 C9 C14 C13 -0.9(2)
C8 C9 C14 C13 -179.53(14)
C10 C9 C14 C15 179.40(15)
C8 C9 C14 C15 0.8(2)
C23 C18 C19 C20 2.7(3)
N1 C18 C19 C20 -177.98(15)
C18 C19 C20 C21 -1.0(3)
C19 C20 C21 C22 -1.3(3)
C19 C20 C21 F1 178.95(15)
F1 C21 C22 C23 -178.28(15)
C20 C21 C22 C23 2.0(3)
C21 C22 C23 C18 -0.3(3)
C19 C18 C23 C22 -2.0(3)
N1 C18 C23 C22 178.64(15)
O1 C7 N1 C18 -2.6(3)
C6 C7 N1 C18 176.78(13)
O1 C7 N1 C8 -178.73(17)
C6 C7 N1 C8 0.62(17)
C23 C18 N1 C7 -156.48(16)
C19 C18 N1 C7 24.2(2)
C23 C18 N1 C8 19.4(2)
C19 C18 N1 C8 -159.97(15)
C1 C8 N1 C7 -0.80(16)
C9 C8 N1 C7 -125.73(15)
C1 C8 N1 C18 -177.15(13)
C9 C8 N1 C18 57.92(18)
